data_1556068
loop_
_publ_author_name
'Mellerup, Soren K.'
'H\"afele, Lisa'
'Lorbach, Andreas'
'Wang, Xiang'
'Wang, Suning'

_publ_section_title
;
 Triplet Energy and \p-Conjugation Effects on Photoisomerization of Chiral
 N,C-Chelate Organoborons with PAH Substituents.
;
_journal_issue 14
_journal_name_full 'Organic letters'
_journal_page_first 3851
_journal_page_last 3854
_journal_paper_doi 10.1021/acs.orglett.7b01724
_journal_volume 19
_journal_year 2017
_chemical_formula_sum 'C36 H28 B N'
_chemical_formula_weight 485.40
_space_group_crystal_system monoclinic
_space_group_IT_number 14
_space_group_name_Hall '-P 2ybc'
_space_group_name_H-M_alt 'P 1 21/c 1'
_atom_sites_solution_hydrogens geom
_audit_creation_method SHELXL-2014/7
_cell_angle_alpha 90
_cell_angle_beta 92.4013(11)
_cell_angle_gamma 90
_cell_formula_units_Z 4
_cell_length_a 8.7223(2)
_cell_length_b 12.0422(3)
_cell_length_c 24.8833(6)
_cell_measurement_reflns_used 7125
_cell_measurement_temperature 180(2)
_cell_measurement_theta_max 30.80
_cell_measurement_theta_min 3.27
_cell_volume 2611.34(11)
_computing_cell_refinement 'Bruker SAINT'
_computing_data_collection 'Bruker APEX2'
_computing_data_reduction 'Bruker SAINT'
_computing_molecular_graphics 'Bruker SHELXTL'
_computing_publication_material 'Bruker SHELXTL'
_computing_structure_refinement 'SHELXL-2014/7 (Sheldrick, 2014)'
_computing_structure_solution 'SHELXS-97 (Sheldrick 2008)'
_diffrn_ambient_temperature 180(2)
_diffrn_measured_fraction_theta_full 0.991
_diffrn_measured_fraction_theta_max 0.960
_diffrn_measurement_device_type 'Bruker APEX-II CCD'
_diffrn_measurement_method '\f and \w scans'
_diffrn_radiation_type MoK\a
_diffrn_radiation_wavelength 0.71073
_diffrn_reflns_av_R_equivalents 0.0520
_diffrn_reflns_av_unetI/netI 0.0514
_diffrn_reflns_Laue_measured_fraction_full 0.991
_diffrn_reflns_Laue_measured_fraction_max 0.960
_diffrn_reflns_limit_h_max 12
_diffrn_reflns_limit_h_min -12
_diffrn_reflns_limit_k_max 16
_diffrn_reflns_limit_k_min -17
_diffrn_reflns_limit_l_max 33
_diffrn_reflns_limit_l_min -35
_diffrn_reflns_number 33351
_diffrn_reflns_point_group_measured_fraction_full 0.991
_diffrn_reflns_point_group_measured_fraction_max 0.960
_diffrn_reflns_theta_full 25.242
_diffrn_reflns_theta_max 31.115
_diffrn_reflns_theta_min 3.270
_exptl_absorpt_coefficient_mu 0.070
_exptl_absorpt_correction_T_max 0.993
_exptl_absorpt_correction_T_min 0.979
_exptl_absorpt_correction_type multi-scan
_exptl_crystal_colour colourless
_exptl_crystal_density_diffrn 1.235
_exptl_crystal_description block
_exptl_crystal_F_000 1024
_exptl_crystal_size_max 0.300
_exptl_crystal_size_mid 0.100
_exptl_crystal_size_min 0.100
_refine_diff_density_max 0.311
_refine_diff_density_min -0.228
_refine_diff_density_rms 0.045
_refine_ls_extinction_method none
_refine_ls_goodness_of_fit_ref 1.080
_refine_ls_hydrogen_treatment constr
_refine_ls_matrix_type full
_refine_ls_number_parameters 347
_refine_ls_number_reflns 8083
_refine_ls_number_restraints 0
_refine_ls_restrained_S_all 1.080
_refine_ls_R_factor_all 0.1115
_refine_ls_R_factor_gt 0.0525
_refine_ls_shift/su_max 0.000
_refine_ls_shift/su_mean 0.000
_refine_ls_structure_factor_coef Fsqd
_refine_ls_weighting_details 'w=1/[\s^2^(Fo^2^)+(0.0500P)^2^+1.0000P] where P=(Fo^2^+2Fc^2^)/3'
_refine_ls_weighting_scheme calc
_refine_ls_wR_factor_gt 0.1190
_refine_ls_wR_factor_ref 0.1567
_reflns_Friedel_coverage 0.000
_reflns_number_gt 4991
_reflns_number_total 8083
_reflns_threshold_expression 'I > 2\s(I)'
_cod_data_source_file ol7b01724_si_002.cif
_cod_data_source_block soren22_compound3
_cod_original_sg_symbol_H-M 'P 21/c'
_cod_database_code 1556068
_shelx_shelxl_version_number 2014/7
_shelx_space_group_comment
; 
The symmetry employed for this shelxl refinement is uniquely defined 
by the following loop, which should always be used as a source of 
symmetry information in preference to the above space-group names. 
They are only intended as comments. 
;
_shelx_estimated_absorpt_t_min 0.979
_shelx_estimated_absorpt_t_max 0.993

loop_
_space_group_symop_operation_xyz
'x, y, z'
'-x, y+1/2, -z+1/2'
'-x, -y, -z'
'x, -y-1/2, z-1/2'

loop_
_atom_site_label
_atom_site_type_symbol
_atom_site_fract_x
_atom_site_fract_y
_atom_site_fract_z
_atom_site_U_iso_or_equiv
_atom_site_adp_type
_atom_site_occupancy
_atom_site_site_symmetry_order
_atom_site_calc_flag
_atom_site_refinement_flags_posn
_atom_site_refinement_flags_adp
B1 B 0.36574(19) 0.34616(14) 0.18324(7) 0.0298(3) Uani 1 1 d . .
N1 N 0.37442(14) 0.30546(10) 0.24635(5) 0.0305(3) Uani 1 1 d . .
C1 C 0.26360(16) 0.45592(13) 0.19282(6) 0.0315(3) Uani 1 1 d . .
C2 C 0.22519(18) 0.54724(14) 0.16043(7) 0.0375(4) Uani 1 1 d . .
H2A H 0.2585 0.5499 0.1246 0.045 Uiso 1 1 calc R U
C3 C 0.1389(2) 0.63446(15) 0.17989(8) 0.0450(4) Uani 1 1 d . .
H3A H 0.1146 0.6962 0.1573 0.054 Uiso 1 1 calc R U
C4 C 0.0877(2) 0.63229(16) 0.23194(8) 0.0483(4) Uani 1 1 d . .
H4A H 0.0274 0.6917 0.2446 0.058 Uiso 1 1 calc R U
C5 C 0.1245(2) 0.54406(15) 0.26521(7) 0.0435(4) Uani 1 1 d . .
H5A H 0.0900 0.5419 0.3009 0.052 Uiso 1 1 calc R U
C6 C 0.21332(17) 0.45803(13) 0.24562(6) 0.0333(3) Uani 1 1 d . .
C7 C 0.27421(17) 0.36322(13) 0.27606(6) 0.0329(3) Uani 1 1 d . .
C8 C 0.2428(2) 0.32960(15) 0.32776(6) 0.0412(4) Uani 1 1 d . .
H8A H 0.1714 0.3696 0.3481 0.049 Uiso 1 1 calc R U
C9 C 0.3161(2) 0.23766(15) 0.34926(7) 0.0445(4) Uani 1 1 d . .
H9A H 0.2950 0.2133 0.3845 0.053 Uiso 1 1 calc R U
C10 C 0.4208(2) 0.18077(15) 0.31923(7) 0.0409(4) Uani 1 1 d . .
H10A H 0.4743 0.1184 0.3339 0.049 Uiso 1 1 calc R U
C11 C 0.44608(18) 0.21615(13) 0.26773(6) 0.0355(3) Uani 1 1 d . .
H11A H 0.5161 0.1763 0.2468 0.043 Uiso 1 1 calc R U
C12 C 0.52560(16) 0.37717(12) 0.15499(6) 0.0290(3) Uani 1 1 d . .
C13 C 0.52334(17) 0.38485(13) 0.09803(6) 0.0325(3) Uani 1 1 d . .
C14 C 0.65189(17) 0.41993(14) 0.07164(6) 0.0352(3) Uani 1 1 d . .
H14A H 0.6466 0.4236 0.0335 0.042 Uiso 1 1 calc R U
C15 C 0.78726(17) 0.44975(14) 0.09871(6) 0.0351(3) Uani 1 1 d . .
C16 C 0.78997(17) 0.44546(13) 0.15454(6) 0.0327(3) Uani 1 1 d . .
H16A H 0.8812 0.4663 0.1742 0.039 Uiso 1 1 calc R U
C17 C 0.66307(16) 0.41152(12) 0.18269(6) 0.0297(3) Uani 1 1 d . .
C18 C 0.67805(19) 0.42001(15) 0.24329(6) 0.0388(4) Uani 1 1 d . .
H18A H 0.7671 0.4662 0.2536 0.058 Uiso 1 1 calc R U
H18B H 0.6918 0.3456 0.2587 0.058 Uiso 1 1 calc R U
H18C H 0.5850 0.4538 0.2569 0.058 Uiso 1 1 calc R U
C19 C 0.38438(19) 0.35851(16) 0.06138(7) 0.0426(4) Uani 1 1 d . .
H19A H 0.3945 0.3958 0.0267 0.064 Uiso 1 1 calc R U
H19B H 0.2912 0.3846 0.0781 0.064 Uiso 1 1 calc R U
H19C H 0.3778 0.2781 0.0557 0.064 Uiso 1 1 calc R U
C20 C 0.9235(2) 0.48558(18) 0.06791(7) 0.0482(4) Uani 1 1 d . .
H20A H 0.8918 0.4972 0.0301 0.072 Uiso 1 1 calc R U
H20B H 1.0027 0.4279 0.0705 0.072 Uiso 1 1 calc R U
H20C H 0.9647 0.5550 0.0831 0.072 Uiso 1 1 calc R U
C21 C 0.27511(17) 0.24151(13) 0.15531(6) 0.0308(3) Uani 1 1 d . .
C22 C 0.11685(17) 0.24211(13) 0.14390(6) 0.0320(3) Uani 1 1 d . .
H22A H 0.0589 0.3049 0.1541 0.038 Uiso 1 1 calc R U
C23 C 0.04050(17) 0.15331(13) 0.11800(6) 0.0328(3) Uani 1 1 d . .
C24 C -0.12022(19) 0.15703(15) 0.10326(7) 0.0398(4) Uani 1 1 d . .
H24A H -0.1791 0.2198 0.1128 0.048 Uiso 1 1 calc R U
C25 C -0.1894(2) 0.07205(16) 0.07582(7) 0.0444(4) Uani 1 1 d . .
H25A H -0.2954 0.0776 0.0657 0.053 Uiso 1 1 calc R U
C26 C -0.1069(2) -0.02551(15) 0.06171(6) 0.0415(4) Uani 1 1 d . .
C27 C -0.1749(2) -0.11483(17) 0.03335(7) 0.0512(5) Uani 1 1 d . .
H27A H -0.2803 -0.1110 0.0222 0.061 Uiso 1 1 calc R U
C28 C -0.0914(3) -0.20771(18) 0.02149(7) 0.0570(5) Uani 1 1 d . .
H28A H -0.1402 -0.2674 0.0026 0.068 Uiso 1 1 calc R U
C29 C 0.0626(3) -0.21568(16) 0.03666(7) 0.0528(5) Uani 1 1 d . .
H29A H 0.1182 -0.2808 0.0282 0.063 Uiso 1 1 calc R U
C30 C 0.1373(2) -0.12868(15) 0.06426(7) 0.0439(4) Uani 1 1 d . .
C31 C 0.2977(2) -0.13200(15) 0.07942(7) 0.0480(4) Uani 1 1 d . .
H31A H 0.3556 -0.1964 0.0716 0.058 Uiso 1 1 calc R U
C32 C 0.3680(2) -0.04537(15) 0.10465(7) 0.0433(4) Uani 1 1 d . .
H32A H 0.4746 -0.0498 0.1138 0.052 Uiso 1 1 calc R U
C33 C 0.28500(18) 0.05333(13) 0.11792(6) 0.0341(3) Uani 1 1 d . .
C34 C 0.35601(18) 0.14543(13) 0.14230(6) 0.0338(3) Uani 1 1 d . .
H34A H 0.4634 0.1428 0.1504 0.041 Uiso 1 1 calc R U
C35 C 0.12512(18) 0.05754(13) 0.10476(6) 0.0324(3) Uani 1 1 d . .
C36 C 0.0518(2) -0.03290(14) 0.07712(6) 0.0373(4) Uani 1 1 d . .

loop_
_atom_site_aniso_label
_atom_site_aniso_U_11
_atom_site_aniso_U_22
_atom_site_aniso_U_33
_atom_site_aniso_U_23
_atom_site_aniso_U_13
_atom_site_aniso_U_12
B1 0.0297(8) 0.0315(9) 0.0284(8) -0.0006(6) 0.0034(6) -0.0002(6)
N1 0.0299(6) 0.0300(6) 0.0318(6) -0.0035(5) 0.0023(5) -0.0016(5)
C1 0.0260(7) 0.0317(8) 0.0367(8) -0.0028(6) 0.0014(6) -0.0036(6)
C2 0.0339(8) 0.0355(8) 0.0428(9) 0.0016(7) 0.0000(6) -0.0011(7)
C3 0.0430(9) 0.0345(9) 0.0570(11) 0.0009(8) -0.0041(8) 0.0045(7)
C4 0.0471(10) 0.0391(10) 0.0583(11) -0.0117(8) -0.0006(8) 0.0118(8)
C5 0.0416(9) 0.0457(10) 0.0432(9) -0.0109(8) 0.0035(7) 0.0077(8)
C6 0.0311(7) 0.0325(8) 0.0364(8) -0.0054(6) 0.0022(6) 0.0001(6)
C7 0.0313(7) 0.0339(8) 0.0337(8) -0.0055(6) 0.0036(6) -0.0026(6)
C8 0.0445(9) 0.0465(10) 0.0332(8) -0.0051(7) 0.0074(7) -0.0019(8)
C9 0.0541(10) 0.0452(10) 0.0345(8) 0.0043(7) 0.0053(7) -0.0061(8)
C10 0.0447(9) 0.0352(9) 0.0424(9) 0.0044(7) -0.0018(7) -0.0034(7)
C11 0.0359(8) 0.0302(8) 0.0405(8) -0.0012(6) 0.0019(6) -0.0010(6)
C12 0.0286(7) 0.0270(7) 0.0316(7) -0.0001(6) 0.0033(5) 0.0009(6)
C13 0.0313(7) 0.0337(8) 0.0325(7) 0.0002(6) 0.0022(6) -0.0007(6)
C14 0.0348(8) 0.0382(8) 0.0330(7) 0.0027(6) 0.0047(6) 0.0006(7)
C15 0.0305(7) 0.0361(8) 0.0391(8) 0.0027(6) 0.0060(6) -0.0002(6)
C16 0.0261(7) 0.0335(8) 0.0386(8) -0.0010(6) 0.0021(6) -0.0014(6)
C17 0.0295(7) 0.0265(7) 0.0332(7) -0.0019(6) 0.0024(6) 0.0005(6)
C18 0.0369(8) 0.0458(10) 0.0336(8) -0.0039(7) -0.0005(6) -0.0074(7)
C19 0.0368(8) 0.0568(11) 0.0340(8) 0.0047(7) -0.0016(6) -0.0088(8)
C20 0.0353(8) 0.0639(12) 0.0462(10) 0.0083(9) 0.0095(7) -0.0064(8)
C21 0.0307(7) 0.0325(8) 0.0295(7) -0.0010(6) 0.0047(6) -0.0040(6)
C22 0.0310(7) 0.0331(8) 0.0322(7) 0.0005(6) 0.0038(6) -0.0022(6)
C23 0.0333(7) 0.0372(8) 0.0279(7) 0.0038(6) 0.0016(6) -0.0073(6)
C24 0.0359(8) 0.0439(9) 0.0395(9) 0.0060(7) -0.0014(7) -0.0060(7)
C25 0.0408(9) 0.0517(11) 0.0400(9) 0.0098(8) -0.0072(7) -0.0146(8)
C26 0.0496(9) 0.0455(10) 0.0290(7) 0.0071(7) -0.0039(7) -0.0190(8)
C27 0.0633(12) 0.0545(12) 0.0349(9) 0.0059(8) -0.0099(8) -0.0263(10)
C28 0.0807(14) 0.0499(12) 0.0395(10) -0.0033(8) -0.0070(9) -0.0279(11)
C29 0.0771(14) 0.0397(10) 0.0414(9) -0.0045(8) 0.0004(9) -0.0147(9)
C30 0.0626(11) 0.0361(9) 0.0331(8) -0.0005(7) 0.0024(8) -0.0122(8)
C31 0.0612(11) 0.0347(9) 0.0483(10) -0.0065(7) 0.0057(8) -0.0011(8)
C32 0.0466(9) 0.0378(9) 0.0457(9) -0.0053(7) 0.0040(7) 0.0016(8)
C33 0.0385(8) 0.0328(8) 0.0312(7) -0.0018(6) 0.0038(6) -0.0028(6)
C34 0.0309(7) 0.0361(8) 0.0347(8) -0.0032(6) 0.0025(6) -0.0019(6)
C35 0.0395(8) 0.0327(8) 0.0251(7) 0.0027(6) 0.0020(6) -0.0083(6)
C36 0.0496(9) 0.0365(9) 0.0258(7) 0.0036(6) 0.0010(6) -0.0122(7)

loop_
_atom_type_symbol
_atom_type_description
_atom_type_scat_dispersion_real
_atom_type_scat_dispersion_imag
_atom_type_scat_source
C C 0.0033 0.0016 'International Tables Vol C Tables 4.2.6.8 and 6.1.1.4'
H H 0.0000 0.0000 'International Tables Vol C Tables 4.2.6.8 and 6.1.1.4'
B B 0.0013 0.0007 'International Tables Vol C Tables 4.2.6.8 and 6.1.1.4'
N N 0.0061 0.0033 'International Tables Vol C Tables 4.2.6.8 and 6.1.1.4'

loop_
_geom_angle_atom_site_label_1
_geom_angle_atom_site_label_2
_geom_angle_atom_site_label_3
_geom_angle
C1 B1 C21 115.79(12)
C1 B1 C12 111.26(12)
C21 B1 C12 113.70(12)
C1 B1 N1 96.11(11)
C21 B1 N1 100.32(11)
C12 B1 N1 118.30(12)
C11 N1 C7 119.56(13)
C11 N1 B1 128.28(12)
C7 N1 B1 111.23(12)
C2 C1 C6 116.73(14)
C2 C1 B1 132.77(14)
C6 C1 B1 110.41(13)
C3 C2 C1 120.94(16)
C4 C3 C2 120.69(17)
C5 C4 C3 120.00(16)
C4 C5 C6 118.84(17)
C5 C6 C1 122.77(15)
C5 C6 C7 126.59(15)
C1 C6 C7 110.55(13)
N1 C7 C8 120.78(15)
N1 C7 C6 110.28(13)
C8 C7 C6 128.95(15)
C9 C8 C7 119.28(16)
C8 C9 C10 119.63(16)
C11 C10 C9 118.94(16)
N1 C11 C10 121.78(15)
C13 C12 C17 116.23(13)
C13 C12 B1 117.96(12)
C17 C12 B1 125.27(13)
C14 C13 C12 120.94(14)
C14 C13 C19 114.78(13)
C12 C13 C19 124.27(13)
C15 C14 C13 122.60(14)
C14 C15 C16 117.13(14)
C14 C15 C20 120.21(15)
C16 C15 C20 122.66(14)
C15 C16 C17 122.15(14)
C16 C17 C12 120.88(13)
C16 C17 C18 116.34(13)
C12 C17 C18 122.69(13)
C22 C21 C34 117.41(14)
C22 C21 B1 122.72(13)
C34 C21 B1 119.87(13)
C21 C22 C23 122.37(15)
C22 C23 C35 119.08(14)
C22 C23 C24 122.26(15)
C35 C23 C24 118.64(14)
C25 C24 C23 120.92(17)
C24 C25 C26 121.73(16)
C27 C26 C36 118.23(18)
C27 C26 C25 123.16(17)
C36 C26 C25 118.61(15)
C28 C27 C26 121.00(19)
C27 C28 C29 121.03(18)
C28 C29 C30 120.6(2)
C29 C30 C36 118.81(18)
C29 C30 C31 122.49(18)
C36 C30 C31 118.69(15)
C32 C31 C30 121.28(17)
C31 C32 C33 121.48(17)
C34 C33 C35 119.03(14)
C34 C33 C32 122.56(15)
C35 C33 C32 118.40(14)
C33 C34 C21 122.56(14)
C23 C35 C33 119.47(14)
C23 C35 C36 120.46(14)
C33 C35 C36 120.05(15)
C30 C36 C26 120.33(15)
C30 C36 C35 120.05(15)
C26 C36 C35 119.61(16)

loop_
_geom_bond_atom_site_label_1
_geom_bond_atom_site_label_2
_geom_bond_distance
B1 C1 1.617(2)
B1 C21 1.628(2)
B1 C12 1.631(2)
B1 N1 1.644(2)
N1 C11 1.343(2)
N1 C7 1.3596(19)
C1 C2 1.396(2)
C1 C6 1.403(2)
C2 C3 1.391(2)
C3 C4 1.388(3)
C4 C5 1.377(3)
C5 C6 1.394(2)
C6 C7 1.458(2)
C7 C8 1.387(2)
C8 C9 1.375(3)
C9 C10 1.386(2)
C10 C11 1.377(2)
C12 C13 1.420(2)
C12 C17 1.419(2)
C13 C14 1.389(2)
C13 C19 1.519(2)
C14 C15 1.382(2)
C15 C16 1.389(2)
C15 C20 1.504(2)
C16 C17 1.396(2)
C17 C18 1.512(2)
C21 C22 1.398(2)
C21 C34 1.400(2)
C22 C23 1.402(2)
C23 C35 1.416(2)
C23 C24 1.435(2)
C24 C25 1.357(2)
C25 C26 1.429(3)
C26 C27 1.404(2)
C26 C36 1.424(2)
C27 C28 1.373(3)
C28 C29 1.384(3)
C29 C30 1.399(2)
C30 C36 1.417(3)
C30 C31 1.434(3)
C31 C32 1.351(2)
C32 C33 1.437(2)
C33 C34 1.396(2)
C33 C35 1.420(2)
C35 C36 1.425(2)
